data_4347837
loop_
_publ_author_name
'Ikeda, Mitsuo'
'Murakawa, Hiroshi'
'Matsuda, Masaki'
'Hanasaki, Noriaki'

_publ_section_title
;
 Phthalocyanine-Based Single-Component Molecular Conductor
 [Mn(III)(Pc)(CN)]2O.
;
_journal_issue 15
_journal_name_full 'Inorganic chemistry'
_journal_page_first 7314
_journal_page_last 7316
_journal_paper_doi 10.1021/acs.inorgchem.6b00678
_journal_volume 55
_journal_year 2016
_chemical_formula_moiety 'C66 H32 Mn2 N18 O'
_chemical_formula_sum 'C66 H32 Mn2 N18 O'
_chemical_formula_weight 1202.98
_space_group_IT_number 126
_space_group_name_Hall '-P 4a 2bc'
_space_group_name_H-M_alt 'P 4/n n c :2'
_symmetry_cell_setting tetragonal
_symmetry_Int_Tables_number 126
_symmetry_space_group_name_Hall '-P 4a 2bc'
_symmetry_space_group_name_H-M 'P 4/n n c :2'
_atom_sites_solution_hydrogens geom
_atom_sites_solution_primary direct
_atom_sites_solution_secondary difmap
_audit_creation_method SHELXL-97
_cell_angle_alpha 90.00
_cell_angle_beta 90.00
_cell_angle_gamma 90.00
_cell_formula_units_Z 2
_cell_length_a 13.7022(14)
_cell_length_b 13.7022(14)
_cell_length_c 13.5358(10)
_cell_measurement_reflns_used 14861
_cell_measurement_temperature 296(2)
_cell_measurement_theta_max 27.61
_cell_measurement_theta_min 3.01
_cell_volume 2541.4(4)
_computing_cell_refinement 'RAPID AUTO'
_computing_data_collection 'RAPID AUTO (Rigaku, ????)'
_computing_data_reduction 'RAPID AUTO'
_computing_structure_refinement 'SHELXL-97 (Sheldrick, 1997)'
_computing_structure_solution 'SHELXS-97 (Sheldrick, 1990)'
_diffrn_ambient_temperature 296(2)
_diffrn_detector_area_resol_mean 10.000
_diffrn_measured_fraction_theta_full 0.998
_diffrn_measured_fraction_theta_max 0.998
_diffrn_measurement_device_type 'Rigaku R-AXIS RAPID 191R'
_diffrn_measurement_method \w
_diffrn_radiation_monochromator graphite
_diffrn_radiation_source 'fine-focus sealed tube'
_diffrn_radiation_type MoK\a
_diffrn_radiation_wavelength 0.71075
_diffrn_reflns_av_R_equivalents 0.0853
_diffrn_reflns_av_sigmaI/netI 0.0552
_diffrn_reflns_limit_h_max 17
_diffrn_reflns_limit_h_min -17
_diffrn_reflns_limit_k_max 16
_diffrn_reflns_limit_k_min -17
_diffrn_reflns_limit_l_max 17
_diffrn_reflns_limit_l_min -17
_diffrn_reflns_number 22973
_diffrn_reflns_theta_full 27.48
_diffrn_reflns_theta_max 27.48
_diffrn_reflns_theta_min 3.01
_exptl_absorpt_coefficient_mu 0.567
_exptl_absorpt_correction_T_max 0.9944
_exptl_absorpt_correction_T_min 0.7647
_exptl_absorpt_correction_type multi-scan
_exptl_absorpt_process_details 'ABSCOR (Rigaku, 1995)'
_exptl_crystal_colour black
_exptl_crystal_density_diffrn 1.572
_exptl_crystal_density_method 'not measured'
_exptl_crystal_description platelet
_exptl_crystal_F_000 1224
_exptl_crystal_size_max 0.50
_exptl_crystal_size_mid 0.30
_exptl_crystal_size_min 0.01
_refine_diff_density_max 0.303
_refine_diff_density_min -0.176
_refine_diff_density_rms 0.057
_refine_ls_extinction_method none
_refine_ls_goodness_of_fit_ref 1.121
_refine_ls_hydrogen_treatment mixed
_refine_ls_matrix_type full
_refine_ls_number_parameters 201
_refine_ls_number_reflns 1469
_refine_ls_number_restraints 0
_refine_ls_restrained_S_all 1.121
_refine_ls_R_factor_all 0.1159
_refine_ls_R_factor_gt 0.0726
_refine_ls_shift/su_max 0.000
_refine_ls_shift/su_mean 0.000
_refine_ls_structure_factor_coef Fsqd
_refine_ls_weighting_details 'calc w=1/[\s^2^(Fo^2^)+(0.1000P)^2^+0.0000P] where P=(Fo^2^+2Fc^2^)/3'
_refine_ls_weighting_scheme calc
_refine_ls_wR_factor_gt 0.1614
_refine_ls_wR_factor_ref 0.1874
_reflns_number_gt 945
_reflns_number_total 1469
_reflns_threshold_expression >2sigma(I)
_cod_data_source_file ic6b00678_si_002.cif
_cod_data_source_block 20160309
_cod_original_sg_symbol_H-M 'P 4/n n c'
_cod_database_code 4347837

loop_
_symmetry_equiv_pos_as_xyz
'x, y, z'
'-x+1/2, -y+1/2, z'
'x, -y+1/2, -z+1/2'
'-x+1/2, y, -z+1/2'
'-y+1/2, -x+1/2, -z+1/2'
'y, x, -z+1/2'
'y, -x+1/2, z'
'-y+1/2, x, z'
'-x, -y, -z'
'x-1/2, y-1/2, -z'
'-x, y-1/2, z-1/2'
'x-1/2, -y, z-1/2'
'y-1/2, x-1/2, z-1/2'
'-y, -x, z-1/2'
'-y, x-1/2, -z'
'y-1/2, -x, -z'

loop_
_atom_site_label
_atom_site_type_symbol
_atom_site_fract_x
_atom_site_fract_y
_atom_site_fract_z
_atom_site_U_iso_or_equiv
_atom_site_adp_type
_atom_site_occupancy
_atom_site_symmetry_multiplicity
_atom_site_calc_flag
_atom_site_refinement_flags
_atom_site_disorder_assembly
_atom_site_disorder_group
O1 O 0.2500 0.2500 0.2500 0.077(2) Uani 1 8 d S . .
N1 N 0.2500 0.2500 -0.141(2) 0.155(14) Uani 0.50 4 d SP A 2
N2 N 0.3140(8) 0.3762(8) 0.1172(6) 0.051(3) Uani 0.50 1 d P B 2
N3 N 0.1717(7) 0.4819(8) 0.1211(6) 0.053(3) Uani 0.50 1 d P C 1
C4 C 0.3389(13) 0.5450(12) 0.1224(9) 0.074(6) Uani 0.50 1 d P C 1
C5 C 0.4283(17) 0.5018(14) 0.1272(17) 0.140(10) Uani 0.50 1 d P C 1
C6 C 0.2643(16) 0.4674(14) 0.1209(15) 0.155(11) Uani 0.50 1 d P C 1
C7 C 0.4168(13) 0.3896(14) 0.1201(15) 0.100(9) Uani 0.50 1 d P C 1
C8 C 0.2500 0.2500 -0.039(6) 0.060(12) Uani 0.50 4 d SP A 2
C9 C 0.4150(14) 0.6978(13) 0.1325(18) 0.105(9) Uani 0.50 1 d P C 1
H1 H 0.4058 0.7649 0.1367 0.126 Uiso 0.50 1 calc PR C 1
C10 C 0.3410(16) 0.6375(17) 0.127(3) 0.110(8) Uani 0.50 1 d P C 1
H2 H 0.2800 0.6673 0.1271 0.131 Uiso 0.50 1 calc PR C 1
C11 C 0.5175(15) 0.5554(17) 0.1303(15) 0.163(11) Uani 0.50 1 d P C 1
H3 H 0.5784 0.5255 0.1316 0.195 Uiso 0.50 1 calc PR C 1
C12 C 0.5053(19) 0.6582(13) 0.1314(19) 0.139(11) Uani 0.50 1 d P C 1
H4 H 0.5598 0.6986 0.1313 0.167 Uiso 0.50 1 calc PR C 1
Mn1 Mn 0.2500 0.2500 0.1199(9) 0.162(5) Uani 0.50 4 d SP . 2
Mn2 Mn 0.2500 0.2500 0.1209(2) 0.0354(6) Uani 0.50 4 d SP . 1
C1 C 0.2500 0.2500 -0.014(5) 0.057(15) Uani 0.50 4 d SP D 1
N4 N 0.2500 0.2500 -0.1011(12) 0.049(4) Uani 0.50 4 d SP D 1
N5 N 0.3141(12) 0.3800(9) 0.1172(12) 0.128(9) Uani 0.50 1 d P C 1
C13 C 0.2676(7) 0.4663(9) 0.1193(7) 0.045(3) Uani 0.50 1 d P B 2
C14 C 0.4102(13) 0.3985(13) 0.1197(10) 0.063(5) Uani 0.50 1 d P B 2
N6 N 0.1713(11) 0.4864(9) 0.1201(13) 0.141(9) Uani 0.50 1 d P B 2
C15 C 0.4135(19) 0.6991(6) 0.124(2) 0.128(12) Uani 0.50 1 d P B 2
H5 H 0.4133 0.7669 0.1217 0.153 Uiso 0.50 1 calc PR B 2
C16 C 0.4312(7) 0.4993(8) 0.1208(9) 0.048(3) Uani 0.50 1 d P B 2
C17 C 0.5135(10) 0.5532(9) 0.1259(7) 0.058(4) Uani 0.50 1 d P B 2
H6 H 0.5743 0.5231 0.1270 0.070 Uiso 0.50 1 calc PR B 2
C18 C 0.3201(13) 0.6497(11) 0.122(2) 0.085(5) Uani 0.50 1 d P B 2
H7 H 0.2592 0.6797 0.1223 0.102 Uiso 0.50 1 calc PR B 2
C19 C 0.5064(12) 0.6510(14) 0.1294(12) 0.078(6) Uani 0.50 1 d P B 2
H8 H 0.5629 0.6882 0.1353 0.094 Uiso 0.50 1 calc PR B 2
C20 C 0.3382(9) 0.5423(9) 0.1211(14) 0.105(9) Uani 0.50 1 d P B 2

loop_
_atom_site_aniso_label
_atom_site_aniso_U_11
_atom_site_aniso_U_22
_atom_site_aniso_U_33
_atom_site_aniso_U_23
_atom_site_aniso_U_13
_atom_site_aniso_U_12
O1 0.051(3) 0.051(3) 0.129(7) 0.000 0.000 0.000
N1 0.140(17) 0.140(17) 0.18(3) 0.000 0.000 0.000
N2 0.038(6) 0.053(8) 0.062(4) 0.002(4) 0.001(4) -0.006(5)
N3 0.041(7) 0.051(7) 0.068(5) -0.002(4) 0.000(4) -0.008(5)
C4 0.092(13) 0.068(13) 0.061(6) 0.003(6) -0.002(6) 0.007(9)
C5 0.124(17) 0.061(11) 0.24(2) 0.025(11) 0.019(12) -0.048(10)
C6 0.085(16) 0.038(10) 0.34(3) -0.003(10) 0.008(14) 0.010(9)
C7 0.043(9) 0.045(8) 0.21(2) 0.014(8) 0.014(9) -0.024(7)
C8 0.060(12) 0.060(12) 0.06(2) 0.000 0.000 0.000
C9 0.061(11) 0.097(14) 0.158(16) -0.032(9) 0.010(10) -0.030(8)
C10 0.062(11) 0.070(13) 0.196(16) 0.001(9) -0.007(9) 0.038(6)
C11 0.057(11) 0.074(13) 0.36(3) -0.003(12) 0.006(11) -0.034(9)
C12 0.100(16) 0.031(7) 0.28(3) -0.018(10) 0.019(14) 0.001(7)
Mn1 0.058(4) 0.058(4) 0.368(14) 0.000 0.000 0.000
Mn2 0.0220(10) 0.0220(10) 0.0621(16) 0.000 0.000 0.000
C1 0.027(8) 0.027(8) 0.12(5) 0.000 0.000 0.000
N4 0.059(5) 0.059(5) 0.031(8) 0.000 0.000 0.000
N5 0.057(10) 0.022(6) 0.30(2) -0.004(7) 0.004(8) 0.000(5)
C13 0.030(6) 0.037(7) 0.067(5) 0.003(4) 0.001(4) -0.004(4)
C14 0.054(9) 0.054(8) 0.079(7) -0.008(6) -0.009(6) 0.018(6)
N6 0.058(10) 0.025(6) 0.34(2) 0.014(7) 0.002(9) 0.015(6)
C15 0.12(2) 0.005(4) 0.26(3) 0.021(7) 0.027(15) -0.008(6)
C16 0.029(5) 0.045(7) 0.072(6) -0.012(5) -0.004(4) 0.012(4)
C17 0.057(8) 0.047(7) 0.072(5) 0.003(5) 0.005(5) 0.004(6)
C18 0.039(6) 0.019(4) 0.198(14) 0.013(6) 0.009(7) 0.001(5)
C19 0.058(9) 0.080(12) 0.098(9) 0.010(7) 0.010(7) -0.042(8)
C20 0.027(6) 0.024(6) 0.26(2) 0.000(8) 0.009(7) -0.008(5)

loop_
_atom_type_symbol
_atom_type_description
_atom_type_scat_dispersion_real
_atom_type_scat_dispersion_imag
_atom_type_scat_source
C C 0.0033 0.0016 'International Tables Vol C Tables 4.2.6.8 and 6.1.1.4'
H H 0.0000 0.0000 'International Tables Vol C Tables 4.2.6.8 and 6.1.1.4'
O O 0.0106 0.0060 'International Tables Vol C Tables 4.2.6.8 and 6.1.1.4'
N N 0.0061 0.0033 'International Tables Vol C Tables 4.2.6.8 and 6.1.1.4'
Mn Mn 0.3368 0.7283 'International Tables Vol C Tables 4.2.6.8 and 6.1.1.4'

loop_
_geom_angle_atom_site_label_1
_geom_angle_atom_site_label_2
_geom_angle_atom_site_label_3
_geom_angle
_geom_angle_site_symmetry_1
_geom_angle_site_symmetry_3
Mn2 O1 Mn2 180.0 . 3
Mn2 O1 Mn1 0.0 . .
Mn2 O1 Mn1 179.999(1) 3 .
Mn2 O1 Mn1 179.999(1) . 3
Mn2 O1 Mn1 0.0 3 3
Mn1 O1 Mn1 179.999(1) . 3
C14 N2 C13 104.2(12) . .
C14 N2 Mn1 129.8(11) . .
C13 N2 Mn1 125.8(8) . .
C7 N3 C6 124.4(14) 8 .
C10 C4 C5 114.3(18) . .
C10 C4 C6 137.5(19) . .
C5 C4 C6 108.0(15) . .
C4 C5 C11 123.2(18) . .
C4 C5 C7 109.7(16) . .
C11 C5 C7 127(2) . .
N3 C6 N5 128.5(19) . .
N3 C6 C4 124.9(17) . .
N5 C6 C4 106.5(18) . .
N3 C7 N5 131.4(14) 7 .
N3 C7 C5 127.3(15) 7 .
N5 C7 C5 101.2(18) . .
N1 C8 Mn1 180.000(1) . .
C10 C9 C12 117.1(19) . .
C4 C10 C9 131(2) . .
C12 C11 C5 114(2) . .
C9 C12 C11 120(2) . .
O1 Mn1 N2 91.1(4) . 2
O1 Mn1 N2 91.1(4) . 7
N2 Mn1 N2 89.977(17) 2 7
O1 Mn1 N2 91.1(4) . .
N2 Mn1 N2 177.9(9) 2 .
N2 Mn1 N2 89.981(17) 7 .
O1 Mn1 N2 91.1(4) . 8
N2 Mn1 N2 89.982(17) 2 8
N2 Mn1 N2 177.9(9) 7 8
N2 Mn1 N2 89.979(17) . 8
O1 Mn1 C8 180.000(6) . .
N2 Mn1 C8 88.9(4) 2 .
N2 Mn1 C8 88.9(4) 7 .
N2 Mn1 C8 88.9(4) . .
N2 Mn1 C8 88.9(4) 8 .
O1 Mn2 C1 180.000(6) . .
O1 Mn2 N5 91.4(5) . 8
C1 Mn2 N5 88.6(5) . 8
O1 Mn2 N5 91.4(5) . .
C1 Mn2 N5 88.6(5) . .
N5 Mn2 N5 89.96(2) 8 .
O1 Mn2 N5 91.4(5) . 2
C1 Mn2 N5 88.6(5) . 2
N5 Mn2 N5 89.97(2) 8 2
N5 Mn2 N5 177.1(9) . 2
O1 Mn2 N5 91.4(5) . 7
C1 Mn2 N5 88.6(5) . 7
N5 Mn2 N5 177.1(9) 8 7
N5 Mn2 N5 89.96(2) . 7
N5 Mn2 N5 89.96(2) 2 7
N4 C1 Mn2 180.000(1) . .
C6 N5 C7 114.2(16) . .
C6 N5 Mn2 124.0(14) . .
C7 N5 Mn2 121.5(12) . .
N6 C13 N2 129.1(11) . .
N6 C13 C20 121.0(12) . .
N2 C13 C20 109.9(10) . .
N2 C14 C16 114.8(16) . .
N2 C14 N6 124.5(14) . 7
C16 C14 N6 120.7(13) . 7
C13 N6 C14 120.6(12) . 8
C19 C15 C18 124.7(11) . .
C17 C16 C20 121.9(11) . .
C17 C16 C14 135.0(11) . .
C20 C16 C14 103.1(12) . .
C19 C17 C16 119.1(12) . .
C15 C18 C20 108.3(14) . .
C17 C19 C15 121.4(12) . .
C16 C20 C13 108.0(11) . .
C16 C20 C18 124.5(11) . .
C13 C20 C18 127.5(12) . .

loop_
_geom_bond_atom_site_label_1
_geom_bond_atom_site_label_2
_geom_bond_distance
_geom_bond_site_symmetry_2
O1 Mn2 1.747(3) .
O1 Mn2 1.747(3) 3
O1 Mn1 1.761(13) .
O1 Mn1 1.761(13) 3
N1 C8 1.38(7) .
N2 C14 1.35(2) .
N2 C13 1.388(16) .
N2 Mn1 1.940(11) .
N3 C7 1.23(3) 8
N3 C6 1.28(2) .
C4 C10 1.27(3) .
C4 C5 1.36(3) .
C4 C6 1.47(3) .
C5 C11 1.43(3) .
C5 C7 1.55(2) .
C6 N5 1.38(2) .
C7 N3 1.23(3) 7
C7 N5 1.41(2) .
C8 Mn1 2.16(7) .
C9 C10 1.31(3) .
C9 C12 1.35(3) .
C11 C12 1.42(3) .
Mn1 N2 1.940(11) 2
Mn1 N2 1.940(11) 7
Mn1 N2 1.940(11) 8
Mn2 C1 1.83(7) .
Mn2 N5 1.987(14) 8
Mn2 N5 1.987(14) .
Mn2 N5 1.987(14) 2
Mn2 N5 1.987(14) 7
C1 N4 1.18(7) .
C13 N6 1.349(18) .
C13 C20 1.422(15) .
C14 C16 1.41(2) .
C14 N6 1.42(3) 7
N6 C14 1.42(3) 8
C15 C19 1.44(2) .
C15 C18 1.45(3) .
C16 C17 1.350(18) .
C16 C20 1.404(14) .
C17 C19 1.34(2) .
C18 C20 1.49(2) .

loop_
_geom_torsion_atom_site_label_1
_geom_torsion_atom_site_label_2
_geom_torsion_atom_site_label_3
_geom_torsion_atom_site_label_4
_geom_torsion
_geom_torsion_site_symmetry_1
_geom_torsion_site_symmetry_4
C10 C4 C5 C11 -4(3) . .
C6 C4 C5 C11 -180(2) . .
C10 C4 C5 C7 -180(2) . .
C6 C4 C5 C7 5(2) . .
C7 N3 C6 N5 2(3) 8 .
C7 N3 C6 C4 -179.8(18) 8 .
C10 C4 C6 N3 3(4) . .
C5 C4 C6 N3 176.7(18) . .
C10 C4 C6 N5 -178(3) . .
C5 C4 C6 N5 -4(2) . .
C4 C5 C7 N3 179.4(18) . 7
C11 C5 C7 N3 4(4) . 7
C4 C5 C7 N5 -3(2) . .
C11 C5 C7 N5 -179(2) . .
C5 C4 C10 C9 3(5) . .
C6 C4 C10 C9 176(3) . .
C12 C9 C10 C4 1(5) . .
C4 C5 C11 C12 2(3) . .
C7 C5 C11 C12 177(2) . .
C10 C9 C12 C11 -4(4) . .
C5 C11 C12 C9 2(3) . .
Mn2 O1 Mn1 N2 0(100) . 2
Mn2 O1 Mn1 N2 -62(20) 3 2
Mn1 O1 Mn1 N2 -62(20) 3 2
Mn2 O1 Mn1 N2 -90(100) . 7
Mn2 O1 Mn1 N2 -152(20) 3 7
Mn1 O1 Mn1 N2 -152(20) 3 7
Mn2 O1 Mn1 N2 -180(100) . .
Mn2 O1 Mn1 N2 118(20) 3 .
Mn1 O1 Mn1 N2 118(20) 3 .
Mn2 O1 Mn1 N2 90(100) . 8
Mn2 O1 Mn1 N2 28(20) 3 8
Mn1 O1 Mn1 N2 28(20) 3 8
Mn2 O1 Mn1 C8 0(21) . .
Mn2 O1 Mn1 C8 0(100) 3 .
Mn1 O1 Mn1 C8 0(100) 3 .
C14 N2 Mn1 O1 87.3(11) . .
C13 N2 Mn1 O1 -87.8(8) . .
C14 N2 Mn1 N2 -92.7(11) . 2
C13 N2 Mn1 N2 92.3(8) . 2
C14 N2 Mn1 N2 -3.8(14) . 7
C13 N2 Mn1 N2 -178.8(6) . 7
C14 N2 Mn1 N2 178.3(9) . 8
C13 N2 Mn1 N2 3.3(11) . 8
C14 N2 Mn1 C8 -92.7(11) . .
C13 N2 Mn1 C8 92.2(8) . .
N1 C8 Mn1 O1 0.0 . .
N1 C8 Mn1 N2 -64(100) . 2
N1 C8 Mn1 N2 26(100) . 7
N1 C8 Mn1 N2 116(100) . .
N1 C8 Mn1 N2 -154(100) . 8
Mn2 O1 Mn2 C1 0(100) 3 .
Mn1 O1 Mn2 C1 0(7) . .
Mn1 O1 Mn2 C1 0(100) 3 .
Mn2 O1 Mn2 N5 27(5) 3 8
Mn1 O1 Mn2 N5 -90(100) . 8
Mn1 O1 Mn2 N5 27(5) 3 8
Mn2 O1 Mn2 N5 117(5) 3 .
Mn1 O1 Mn2 N5 0(100) . .
Mn1 O1 Mn2 N5 117(5) 3 .
Mn2 O1 Mn2 N5 -63(5) 3 2
Mn1 O1 Mn2 N5 180(100) . 2
Mn1 O1 Mn2 N5 -63(5) 3 2
Mn2 O1 Mn2 N5 -153(5) 3 7
Mn1 O1 Mn2 N5 90(100) . 7
Mn1 O1 Mn2 N5 -153(5) 3 7
O1 Mn2 C1 N4 0.0 . .
N5 Mn2 C1 N4 169(100) 8 .
N5 Mn2 C1 N4 79(100) . .
N5 Mn2 C1 N4 -101(100) 2 .
N5 Mn2 C1 N4 -11(100) 7 .
N3 C6 N5 C7 -178.8(18) . .
C4 C6 N5 C7 2(2) . .
N3 C6 N5 Mn2 -5(3) . .
C4 C6 N5 Mn2 176.7(10) . .
N3 C7 N5 C6 178(2) 7 .
C5 C7 N5 C6 0(2) . .
N3 C7 N5 Mn2 3(3) 7 .
C5 C7 N5 Mn2 -174.0(12) . .
O1 Mn2 N5 C6 -86.5(15) . .
C1 Mn2 N5 C6 93.5(15) . .
N5 Mn2 N5 C6 4.9(19) 8 .
N5 Mn2 N5 C6 93.5(15) 2 .
N5 Mn2 N5 C6 -178.0(12) 7 .
O1 Mn2 N5 C7 87.3(15) . .
C1 Mn2 N5 C7 -92.7(15) . .
N5 Mn2 N5 C7 178.7(12) 8 .
N5 Mn2 N5 C7 -92.7(15) 2 .
N5 Mn2 N5 C7 -4.2(19) 7 .
C14 N2 C13 N6 -178.6(13) . .
Mn1 N2 C13 N6 -2.5(17) . .
C14 N2 C13 C20 1.1(13) . .
Mn1 N2 C13 C20 177.2(10) . .
C13 N2 C14 C16 -1.6(14) . .
Mn1 N2 C14 C16 -177.4(9) . .
C13 N2 C14 N6 179.1(14) . 7
Mn1 N2 C14 N6 3(2) . 7
N2 C13 N6 C14 1(2) . 8
C20 C13 N6 C14 -179.1(15) . 8
N2 C14 C16 C17 177.7(12) . .
N6 C14 C16 C17 -3(2) 7 .
N2 C14 C16 C20 1.4(16) . .
N6 C14 C16 C20 -179.3(14) 7 .
C20 C16 C17 C19 -1.4(18) . .
C14 C16 C17 C19 -177.2(15) . .
C19 C15 C18 C20 -3(4) . .
C16 C17 C19 C15 -2(2) . .
C18 C15 C19 C17 5(4) . .
C17 C16 C20 C13 -177.5(11) . .
C14 C16 C20 C13 -0.5(16) . .
C17 C16 C20 C18 3(3) . .
C14 C16 C20 C18 179.8(19) . .
N6 C13 C20 C16 179.4(13) . .
N2 C13 C20 C16 -0.4(15) . .
N6 C13 C20 C18 -1(2) . .
N2 C13 C20 C18 179.2(19) . .
C15 C18 C20 C16 0(3) . .
C15 C18 C20 C13 180(2) . .
